data_7209889
loop_
_publ_author_name
'W\"ohlert, Susanne'
'Jess, Inke'
'Englert, Ulli'
'N\"ather, Christian'

_publ_section_title
;
 Synthesis and crystal structures of Zn(ii) and Co(ii) coordination
 compounds with ortho substituted pyridine ligands: two structure types
 and polymorphism in the region of their coexistence
;
_journal_issue 26
_journal_name_full CrystEngComm
_journal_page_first 5326
_journal_paper_doi 10.1039/c3ce40208h
_journal_volume 15
_journal_year 2013
_chemical_formula_moiety 'C12 H8 Cl2 N4 S2 Zn'
_chemical_formula_sum 'C12 H8 Cl2 N4 S2 Zn'
_chemical_formula_weight 408.61
_chemical_name_systematic
;
?
;
_space_group_IT_number 60
_symmetry_cell_setting orthorhombic
_symmetry_space_group_name_Hall '-P 2n 2ab'
_symmetry_space_group_name_H-M 'P b c n'
_atom_sites_solution_hydrogens geom
_atom_sites_solution_primary direct
_atom_sites_solution_secondary difmap
_audit_creation_method SHELXL-97
_cell_angle_alpha 90.00
_cell_angle_beta 90.00
_cell_angle_gamma 90.00
_cell_formula_units_Z 4
_cell_length_a 11.3237(4)
_cell_length_b 9.7997(3)
_cell_length_c 15.2661(6)
_cell_measurement_reflns_used 27065
_cell_measurement_temperature 293(2)
_cell_measurement_theta_max 28.00
_cell_measurement_theta_min 2.75
_cell_volume 1694.06(10)
_computing_cell_refinement 'X-Area (Stoe, 2008)'
_computing_data_reduction 'X-Area (Stoe, 2008)'
_computing_molecular_graphics
;
XP in SHELXTL (Sheldrick, 2008) and Diamond (Brandenburg, 2011)
;
_computing_publication_material 'XCIF in SHELXTL (Sheldrick, 2008)'
_computing_structure_refinement 'SHELXL-97 (Sheldrick, 1997)'
_computing_structure_solution 'SHELXS-97 (Sheldrick, 1990)'
_diffrn_ambient_temperature 293(2)
_diffrn_measured_fraction_theta_full 0.993
_diffrn_measured_fraction_theta_max 0.993
_diffrn_measurement_device_type 'STOE IPDS-2'
_diffrn_measurement_method 'omega scan'
_diffrn_radiation_monochromator graphite
_diffrn_radiation_source 'fine-focus sealed tube'
_diffrn_radiation_type MoK\a
_diffrn_radiation_wavelength 0.71073
_diffrn_reflns_av_R_equivalents 0.0322
_diffrn_reflns_av_sigmaI/netI 0.0106
_diffrn_reflns_limit_h_max 14
_diffrn_reflns_limit_h_min -14
_diffrn_reflns_limit_k_max 12
_diffrn_reflns_limit_k_min -12
_diffrn_reflns_limit_l_max 20
_diffrn_reflns_limit_l_min -20
_diffrn_reflns_number 27065
_diffrn_reflns_theta_full 28.00
_diffrn_reflns_theta_max 28.00
_diffrn_reflns_theta_min 2.75
_diffrn_standards_decay_% 0
_diffrn_standards_interval_time 0
_diffrn_standards_number 0
_exptl_absorpt_coefficient_mu 2.007
_exptl_absorpt_correction_T_max 0.7013
_exptl_absorpt_correction_T_min 0.4631
_exptl_absorpt_correction_type numerical
_exptl_absorpt_process_details 'X-Shape and X-Red32 (Stoe, 2008)'
_exptl_crystal_colour white
_exptl_crystal_density_diffrn 1.602
_exptl_crystal_density_method 'not measured'
_exptl_crystal_description block
_exptl_crystal_F_000 816
_exptl_crystal_size_max 0.2469
_exptl_crystal_size_mid 0.1855
_exptl_crystal_size_min 0.0917
_refine_diff_density_max 0.289
_refine_diff_density_min -0.322
_refine_diff_density_rms 0.037
_refine_ls_extinction_method none
_refine_ls_goodness_of_fit_ref 1.166
_refine_ls_hydrogen_treatment constr
_refine_ls_matrix_type full
_refine_ls_number_parameters 96
_refine_ls_number_reflns 2024
_refine_ls_number_restraints 0
_refine_ls_restrained_S_all 1.166
_refine_ls_R_factor_all 0.0424
_refine_ls_R_factor_gt 0.0376
_refine_ls_shift/su_max 0.001
_refine_ls_shift/su_mean 0.000
_refine_ls_structure_factor_coef Fsqd
_refine_ls_weighting_details 'calc w=1/[\s^2^(Fo^2^)+(0.0366P)^2^+0.5409P] where P=(Fo^2^+2Fc^2^)/3'
_refine_ls_weighting_scheme calc
_refine_ls_wR_factor_gt 0.0867
_refine_ls_wR_factor_ref 0.0891
_reflns_number_gt 1842
_reflns_number_total 2024
_reflns_threshold_expression >2sigma(I)
_cod_data_source_file c3ce40208h.txt
_cod_data_source_block woe1906
_cod_original_sg_symbol_H-M 'P bcn'
_cod_database_code 7209889

loop_
_symmetry_equiv_pos_as_xyz
'x, y, z'
'-x+1/2, -y+1/2, z+1/2'
'-x, y, -z+1/2'
'x+1/2, -y+1/2, -z'
'-x, -y, -z'
'x-1/2, y-1/2, -z-1/2'
'x, -y, z-1/2'
'-x-1/2, y-1/2, z'

loop_
_atom_site_label
_atom_site_type_symbol
_atom_site_fract_x
_atom_site_fract_y
_atom_site_fract_z
_atom_site_U_iso_or_equiv
_atom_site_adp_type
_atom_site_occupancy
_atom_site_symmetry_multiplicity
_atom_site_calc_flag
_atom_site_refinement_flags
Zn1 Zn 0.5000 0.65876(4) 0.7500 0.05960(14) Uani 1 2 d S
N1 N 0.58317(19) 0.5438(2) 0.66731(15) 0.0767(6) Uani 1 1 d .
C1 C 0.61480(19) 0.4518(3) 0.62662(14) 0.0604(5) Uani 1 1 d .
S1 S 0.65786(7) 0.32338(8) 0.57027(5) 0.0863(2) Uani 1 1 d .
N10 N 0.63065(15) 0.76538(19) 0.81114(12) 0.0575(4) Uani 1 1 d .
C10 C 0.6104(2) 0.8621(3) 0.87021(15) 0.0676(6) Uani 1 1 d .
C11 C 0.6974(3) 0.9268(3) 0.91685(17) 0.0775(7) Uani 1 1 d .
H11 H 0.6793 0.9956 0.9566 0.093 Uiso 1 1 calc R
C12 C 0.8118(3) 0.8871(3) 0.90310(18) 0.0816(8) Uani 1 1 d .
H12 H 0.8729 0.9262 0.9352 0.098 Uiso 1 1 calc R
C13 C 0.8353(2) 0.7893(3) 0.8417(2) 0.0832(8) Uani 1 1 d .
H13 H 0.9127 0.7630 0.8303 0.100 Uiso 1 1 calc R
C14 C 0.7434(2) 0.7305(3) 0.79695(17) 0.0684(6) Uani 1 1 d .
H14 H 0.7599 0.6640 0.7553 0.082 Uiso 1 1 calc R
Cl1 Cl 0.46484(8) 0.90329(12) 0.88566(7) 0.1182(4) Uani 1 1 d .

loop_
_atom_site_aniso_label
_atom_site_aniso_U_11
_atom_site_aniso_U_22
_atom_site_aniso_U_33
_atom_site_aniso_U_23
_atom_site_aniso_U_13
_atom_site_aniso_U_12
Zn1 0.0500(2) 0.0619(2) 0.0669(2) 0.000 -0.00524(15) 0.000
N1 0.0670(12) 0.0775(13) 0.0856(14) -0.0154(11) 0.0009(11) 0.0004(11)
C1 0.0473(10) 0.0716(14) 0.0621(12) 0.0023(11) 0.0010(9) -0.0073(10)
S1 0.0851(5) 0.0849(5) 0.0890(5) -0.0174(4) 0.0204(4) 0.0033(4)
N10 0.0521(9) 0.0607(10) 0.0598(10) 0.0028(8) -0.0023(8) -0.0029(8)
C10 0.0640(13) 0.0760(15) 0.0627(12) -0.0042(11) -0.0012(10) -0.0033(11)
C11 0.0831(17) 0.0846(17) 0.0649(13) -0.0092(12) -0.0012(12) -0.0195(14)
C12 0.0726(17) 0.101(2) 0.0713(15) 0.0016(14) -0.0022(12) -0.0343(15)
C13 0.0518(12) 0.103(2) 0.0945(19) -0.0037(16) 0.0020(12) -0.0146(13)
C14 0.0560(12) 0.0742(15) 0.0751(14) -0.0022(12) -0.0010(11) -0.0057(11)
Cl1 0.0745(5) 0.1617(9) 0.1183(7) -0.0672(6) -0.0090(4) 0.0268(5)

loop_
_atom_type_symbol
_atom_type_description
_atom_type_scat_dispersion_real
_atom_type_scat_dispersion_imag
_atom_type_scat_source
C C 0.0033 0.0016 'International Tables Vol C Tables 4.2.6.8 and 6.1.1.4'
H H 0.0000 0.0000 'International Tables Vol C Tables 4.2.6.8 and 6.1.1.4'
N N 0.0061 0.0033 'International Tables Vol C Tables 4.2.6.8 and 6.1.1.4'
S S 0.1246 0.1234 'International Tables Vol C Tables 4.2.6.8 and 6.1.1.4'
Cl Cl 0.1484 0.1585 'International Tables Vol C Tables 4.2.6.8 and 6.1.1.4'
Zn Zn 0.2839 1.4301 'International Tables Vol C Tables 4.2.6.8 and 6.1.1.4'

loop_
_geom_angle_atom_site_label_1
_geom_angle_atom_site_label_2
_geom_angle_atom_site_label_3
_geom_angle
_geom_angle_site_symmetry_1
_geom_angle_site_symmetry_3
N1 Zn1 N1 108.86(14) . 3_656
N1 Zn1 N10 104.11(8) . .
N1 Zn1 N10 110.66(8) 3_656 .
N1 Zn1 N10 110.66(8) . 3_656
N1 Zn1 N10 104.11(8) 3_656 3_656
N10 Zn1 N10 118.30(10) . 3_656
C1 N1 Zn1 163.3(2) . .
N1 C1 S1 179.6(2) . .
C10 N10 C14 117.2(2) . .
C10 N10 Zn1 123.49(16) . .
C14 N10 Zn1 119.15(16) . .
N10 C10 C11 124.0(2) . .
N10 C10 Cl1 115.31(18) . .
C11 C10 Cl1 120.7(2) . .
C12 C11 C10 117.9(3) . .
C13 C12 C11 119.2(2) . .
C12 C13 C14 119.2(3) . .
N10 C14 C13 122.4(3) . .

loop_
_geom_bond_atom_site_label_1
_geom_bond_atom_site_label_2
_geom_bond_distance
_geom_bond_site_symmetry_2
Zn1 N1 1.936(2) .
Zn1 N1 1.936(2) 3_656
Zn1 N10 2.0375(18) .
Zn1 N10 2.0375(18) 3_656
N1 C1 1.152(3) .
C1 S1 1.601(3) .
N10 C10 1.328(3) .
N10 C14 1.339(3) .
C10 C11 1.371(3) .
C10 Cl1 1.714(3) .
C11 C12 1.369(4) .
C12 C13 1.367(4) .
C13 C14 1.372(4) .
